data_7201638
loop_
_publ_author_name
'Ye, Junwei'
'Liu, Yu'
'Zhao, Yunfeng'
'Mu, Xiaoyue'
'Zhang, Ping'
'Wang, Yue'

_publ_section_title
;
 Porous lanthanide--copper coordination frameworks exhibiting
 reversible single-crystal-to-single-crystal transformation based on
 variable coordination number and geometry
;
_journal_issue 5
_journal_name_full CrystEngComm
_journal_page_first 598
_journal_paper_doi 10.1039/b712280b
_journal_volume 10
_journal_year 2008
_chemical_formula_sum 'C32 H32 Cu N4 O34 Pr2'
_chemical_formula_weight 1361.98
_chemical_name_systematic
;
?
;
_space_group_IT_number 2
_symmetry_cell_setting triclinic
_symmetry_space_group_name_Hall '-P 1'
_symmetry_space_group_name_H-M 'P -1'
_atom_sites_solution_hydrogens geom
_atom_sites_solution_primary direct
_atom_sites_solution_secondary difmap
_audit_creation_method SHELXL-97
_cell_angle_alpha 82.67(3)
_cell_angle_beta 74.14(3)
_cell_angle_gamma 69.32(3)
_cell_formula_units_Z 1
_cell_length_a 10.599(2)
_cell_length_b 10.681(2)
_cell_length_c 11.424(2)
_cell_measurement_reflns_used 11097
_cell_measurement_temperature 293(2)
_cell_measurement_theta_max 27.50
_cell_measurement_theta_min 3.37
_cell_volume 1163.2(5)
_computing_cell_refinement RAPID-AUTO
_computing_data_collection 'RAPID-AUTO (Rigaku, 1998)'
_computing_data_reduction RAPID-AUTO
_computing_molecular_graphics 'DIAMOND (Brandenburg, 1999) and SHELXP97'
_computing_publication_material SHELXL97
_computing_structure_refinement 'SHELXL97 (Sheldrick, 1997)'
_computing_structure_solution 'SHELXS97 (Sheldrick, 1997)'
_diffrn_ambient_temperature 293(2)
_diffrn_detector_area_resol_mean 10.0
_diffrn_measured_fraction_theta_full 0.986
_diffrn_measured_fraction_theta_max 0.986
_diffrn_measurement_device_type 'Rigaku RAXIS-RAPID'
_diffrn_measurement_method '\w scan'
_diffrn_radiation_monochromator graphite
_diffrn_radiation_source 'fine-focus sealed tube'
_diffrn_radiation_type MoK\a
_diffrn_radiation_wavelength 0.71073
_diffrn_reflns_av_R_equivalents 0.0146
_diffrn_reflns_av_sigmaI/netI 0.0180
_diffrn_reflns_limit_h_max 13
_diffrn_reflns_limit_h_min -13
_diffrn_reflns_limit_k_max 13
_diffrn_reflns_limit_k_min -13
_diffrn_reflns_limit_l_max 14
_diffrn_reflns_limit_l_min -14
_diffrn_reflns_number 11449
_diffrn_reflns_theta_full 27.48
_diffrn_reflns_theta_max 27.48
_diffrn_reflns_theta_min 3.38
_diffrn_standards_interval_count 0
_diffrn_standards_interval_time 0
_diffrn_standards_number 0
_exptl_absorpt_coefficient_mu 2.626
_exptl_absorpt_correction_T_max 0.6033
_exptl_absorpt_correction_T_min 0.4984
_exptl_absorpt_correction_type empirical
_exptl_absorpt_process_details 'Higashi (1995)'
_exptl_crystal_colour blue
_exptl_crystal_density_diffrn 1.944
_exptl_crystal_density_meas ?
_exptl_crystal_density_method .
_exptl_crystal_description block
_exptl_crystal_F_000 671
_exptl_crystal_size_max 0.31
_exptl_crystal_size_mid 0.23
_exptl_crystal_size_min 0.21
_refine_diff_density_max 2.996
_refine_diff_density_min -0.660
_refine_diff_density_rms 0.178
_refine_ls_extinction_coef 0
_refine_ls_extinction_method none
_refine_ls_goodness_of_fit_ref 1.084
_refine_ls_hydrogen_treatment constr
_refine_ls_matrix_type full
_refine_ls_number_parameters 331
_refine_ls_number_reflns 5240
_refine_ls_number_restraints 0
_refine_ls_restrained_S_all 1.084
_refine_ls_R_factor_all 0.0306
_refine_ls_R_factor_gt 0.0289
_refine_ls_shift/su_max 0.005
_refine_ls_shift/su_mean 0.000
_refine_ls_structure_factor_coef Fsqd
_refine_ls_weighting_details 'calc w=1/[\s^2^(Fo^2^)+(0.0668P)^2^+3.3666P] where P=(Fo^2^+2Fc^2^)/3'
_refine_ls_weighting_scheme calc
_refine_ls_wR_factor_gt 0.0963
_refine_ls_wR_factor_ref 0.1022
_reflns_number_gt 5013
_reflns_number_total 5240
_reflns_threshold_expression >2sigma(I)
_cod_data_source_file b712280b.txt
_cod_data_source_block pr-a
_cod_depositor_comments
;
The following automatic conversions were performed:
'_symmetry_cell_setting' value 'Triclinic' changed to 'triclinic'
according to '/home/saulius/struct/CIF-dictionaries/cif_core.dic'
dictionary named 'cif_core.dic' version 2.4.1 from 2010-06-29.

Automatic conversion script
Id: cif_fix_enum 1527 2010-12-29 10:47:43Z saulius 
;
_cod_original_cell_volume 1163.2(4)
_cod_original_sg_symbol_H-M 'P-1 '
_cod_database_code 7201638

loop_
_symmetry_equiv_pos_as_xyz
'x, y, z'
'-x, -y, -z'

loop_
_atom_site_label
_atom_site_type_symbol
_atom_site_fract_x
_atom_site_fract_y
_atom_site_fract_z
_atom_site_U_iso_or_equiv
_atom_site_adp_type
_atom_site_occupancy
_atom_site_symmetry_multiplicity
_atom_site_calc_flag
_atom_site_refinement_flags
_atom_site_disorder_assembly
_atom_site_disorder_group
Pr1 Pr 0.589050(18) 0.597897(18) 0.628647(17) 0.01479(9) Uani 1 1 d . . .
Cu1 Cu 0.0000 1.5000 0.5000 0.01701(14) Uani 1 2 d S . .
O1 O 0.3970(3) 0.6239(3) 0.4086(3) 0.0281(6) Uani 1 1 d . . .
O2 O 0.4709(3) 0.7530(3) 0.4910(3) 0.0294(7) Uani 1 1 d . . .
O3 O 0.2675(3) 1.2544(3) 0.4475(3) 0.0294(7) Uani 1 1 d . . .
O4 O 0.0408(3) 1.3215(3) 0.4552(3) 0.0261(6) Uani 1 1 d . . .
O5 O -0.1224(5) 1.0602(4) 0.2604(5) 0.0631(15) Uani 1 1 d . . .
O6 O -0.0434(5) 0.8476(4) 0.2747(5) 0.0524(12) Uani 1 1 d . . .
O7 O 1.0080(3) 0.4396(3) 0.6678(3) 0.0218(6) Uani 1 1 d . . .
O8 O 0.7811(3) 0.4853(4) 0.7164(3) 0.0279(7) Uani 1 1 d . . .
O9 O 0.5359(3) 0.4778(4) 1.1597(3) 0.0321(7) Uani 1 1 d . . .
O10 O 0.6617(3) 0.3865(3) 1.2927(3) 0.0254(6) Uani 1 1 d . . .
O11 O 1.1712(4) 0.2513(5) 1.1574(3) 0.0530(12) Uani 1 1 d . . .
O12 O 1.2705(4) 0.2398(6) 0.9671(4) 0.0654(15) Uani 1 1 d . . .
O13 O 0.5036(6) 0.7776(5) 0.7753(5) 0.0704(16) Uani 1 1 d . . .
O14 O 0.7434(3) 0.5232(3) 0.4268(3) 0.0311(7) Uani 1 1 d . . .
O15 O 0.4258(7) 0.7472(7) 0.0312(6) 0.0829(18) Uani 1 1 d . . .
O16 O 0.6278(9) 0.9184(11) 0.2997(8) 0.121(3) Uani 1 1 d . . .
O17 O 0.4505(9) 0.9726(8) 0.1285(8) 0.118(3) Uani 1 1 d . . .
N1 N -0.0373(4) 0.9563(4) 0.2850(4) 0.0307(8) Uani 1 1 d . . .
N2 N 1.1676(4) 0.2652(5) 1.0510(4) 0.0354(9) Uani 1 1 d . . .
C1 C 0.2800(4) 0.8583(4) 0.4050(3) 0.0178(7) Uani 1 1 d . . .
C2 C 0.2758(4) 0.9843(4) 0.4314(4) 0.0186(7) Uani 1 1 d . . .
H2 H 0.3452 0.9913 0.4627 0.022 Uiso 1 1 calc R . .
C3 C 0.1692(4) 1.0984(4) 0.4114(3) 0.0173(7) Uani 1 1 d . . .
C4 C 0.0648(4) 1.0883(4) 0.3643(4) 0.0198(7) Uani 1 1 d . . .
H4 H -0.0090 1.1639 0.3527 0.024 Uiso 1 1 calc R . .
C5 C 0.0740(4) 0.9638(4) 0.3354(4) 0.0203(7) Uani 1 1 d . . .
C6 C 0.1778(4) 0.8479(4) 0.3555(4) 0.0209(7) Uani 1 1 d . . .
H6 H 0.1796 0.7650 0.3365 0.025 Uiso 1 1 calc R . .
C7 C 0.3910(4) 0.7352(4) 0.4357(3) 0.0191(7) Uani 1 1 d . . .
C8 C 0.1608(4) 1.2351(4) 0.4402(3) 0.0188(7) Uani 1 1 d . . .
C9 C 0.8990(4) 0.4137(4) 0.8739(3) 0.0179(7) Uani 1 1 d . . .
C10 C 0.7776(4) 0.4381(4) 0.9650(4) 0.0204(7) Uani 1 1 d . . .
H10 H 0.6921 0.4765 0.9454 0.025 Uiso 1 1 calc R . .
C11 C 0.7825(4) 0.4055(4) 1.0863(4) 0.0217(8) Uani 1 1 d . . .
C12 C 0.9109(4) 0.3474(4) 1.1154(4) 0.0246(8) Uani 1 1 d . . .
H12 H 0.9158 0.3247 1.1957 0.030 Uiso 1 1 calc R . .
C13 C 1.0307(4) 0.3241(4) 1.0222(4) 0.0232(8) Uani 1 1 d . . .
C14 C 1.0280(4) 0.3553(4) 0.9018(4) 0.0210(7) Uani 1 1 d . . .
H14 H 1.1101 0.3379 0.8408 0.025 Uiso 1 1 calc R . .
C15 C 0.8947(4) 0.4495(4) 0.7433(3) 0.0162(7) Uani 1 1 d . . .
C16 C 0.6507(4) 0.4266(4) 1.1854(4) 0.0229(8) Uani 1 1 d . . .
H13A H 0.4678 0.8645 0.7578 0.028 Uiso 1 1 d . . .
H13B H 0.4879 0.7575 0.8556 0.028 Uiso 1 1 d . . .
H14A H 0.7259 0.6059 0.3913 0.028 Uiso 1 1 d . . .
H14B H 0.7426 0.4610 0.3831 0.028 Uiso 1 1 d . . .

loop_
_atom_site_aniso_label
_atom_site_aniso_U_11
_atom_site_aniso_U_22
_atom_site_aniso_U_33
_atom_site_aniso_U_23
_atom_site_aniso_U_13
_atom_site_aniso_U_12
Pr1 0.01392(12) 0.01378(12) 0.01732(12) -0.00029(7) -0.00609(8) -0.00379(8)
Cu1 0.0208(3) 0.0103(3) 0.0144(3) -0.0008(2) 0.0012(2) -0.0024(2)
O1 0.0270(15) 0.0132(13) 0.0389(17) -0.0016(12) -0.0041(13) -0.0033(11)
O2 0.0284(15) 0.0233(15) 0.0372(17) 0.0048(13) -0.0197(14) -0.0025(12)
O3 0.0344(17) 0.0218(14) 0.0407(18) 0.0008(13) -0.0144(14) -0.0165(13)
O4 0.0282(15) 0.0127(13) 0.0348(16) -0.0046(11) -0.0082(13) -0.0021(11)
O5 0.058(3) 0.033(2) 0.118(4) 0.000(2) -0.067(3) -0.0046(19)
O6 0.063(3) 0.0284(18) 0.089(3) 0.0006(19) -0.052(3) -0.0194(18)
O7 0.0183(13) 0.0266(14) 0.0182(13) 0.0038(11) -0.0031(10) -0.0074(11)
O8 0.0207(14) 0.0420(18) 0.0219(14) 0.0056(13) -0.0113(12) -0.0091(13)
O9 0.0203(14) 0.048(2) 0.0229(15) 0.0057(14) -0.0051(12) -0.0079(14)
O10 0.0220(14) 0.0364(17) 0.0175(13) -0.0006(12) -0.0033(11) -0.0108(12)
O11 0.0330(19) 0.092(3) 0.0309(18) 0.018(2) -0.0188(16) -0.016(2)
O12 0.0191(17) 0.113(4) 0.042(2) -0.001(2) -0.0074(16) 0.004(2)
O13 0.087(4) 0.061(3) 0.064(3) -0.040(3) 0.020(3) -0.042(3)
O14 0.0274(15) 0.0384(18) 0.0299(16) -0.0088(13) 0.0011(13) -0.0175(14)
O15 0.090(4) 0.091(4) 0.076(4) -0.016(3) -0.030(3) -0.029(4)
O16 0.080(5) 0.190(10) 0.101(6) -0.024(6) -0.005(4) -0.060(6)
O17 0.107(6) 0.081(5) 0.126(7) -0.002(4) 0.006(5) -0.009(4)
N1 0.032(2) 0.0232(18) 0.047(2) 0.0016(16) -0.0253(18) -0.0099(15)
N2 0.0242(19) 0.045(2) 0.034(2) 0.0075(18) -0.0137(16) -0.0064(17)
C1 0.0190(17) 0.0127(16) 0.0203(17) 0.0005(13) -0.0049(14) -0.0038(13)
C2 0.0191(17) 0.0134(16) 0.0239(18) -0.0002(13) -0.0075(14) -0.0048(14)
C3 0.0205(17) 0.0126(16) 0.0202(17) 0.0008(13) -0.0057(14) -0.0070(14)
C4 0.0183(17) 0.0138(16) 0.0258(18) 0.0023(14) -0.0084(14) -0.0022(13)
C5 0.0220(18) 0.0199(18) 0.0235(18) 0.0006(14) -0.0108(15) -0.0087(15)
C6 0.0252(19) 0.0142(17) 0.0268(19) -0.0008(14) -0.0121(16) -0.0065(15)
C7 0.0197(17) 0.0148(16) 0.0200(17) 0.0038(13) -0.0036(14) -0.0048(14)
C8 0.0255(18) 0.0147(17) 0.0169(16) 0.0006(13) -0.0053(14) -0.0080(14)
C9 0.0172(17) 0.0204(18) 0.0167(17) 0.0012(14) -0.0065(14) -0.0057(14)
C10 0.0165(17) 0.0250(19) 0.0197(17) 0.0007(14) -0.0051(14) -0.0069(14)
C11 0.0203(18) 0.0255(19) 0.0199(18) -0.0004(15) -0.0049(15) -0.0085(15)
C12 0.025(2) 0.030(2) 0.0184(18) 0.0029(15) -0.0079(15) -0.0083(17)
C13 0.0174(18) 0.028(2) 0.0232(19) 0.0016(16) -0.0096(15) -0.0043(15)
C14 0.0160(17) 0.0232(19) 0.0212(18) 0.0008(14) -0.0035(14) -0.0047(14)
C15 0.0194(17) 0.0160(16) 0.0141(16) 0.0009(12) -0.0052(13) -0.0065(13)
C16 0.0222(19) 0.027(2) 0.0193(18) -0.0026(15) -0.0026(15) -0.0092(16)

loop_
_atom_type_symbol
_atom_type_description
_atom_type_scat_dispersion_real
_atom_type_scat_dispersion_imag
_atom_type_scat_source
C C 0.0033 0.0016 'International Tables Vol C Tables 4.2.6.8 and 6.1.1.4'
H H 0.0000 0.0000 'International Tables Vol C Tables 4.2.6.8 and 6.1.1.4'
N N 0.0061 0.0033 'International Tables Vol C Tables 4.2.6.8 and 6.1.1.4'
O O 0.0106 0.0060 'International Tables Vol C Tables 4.2.6.8 and 6.1.1.4'
Cu Cu 0.3201 1.2651 'International Tables Vol C Tables 4.2.6.8 and 6.1.1.4'
Pr Pr -0.2180 2.8214 'International Tables Vol C Tables 4.2.6.8 and 6.1.1.4'

loop_
_geom_angle_atom_site_label_1
_geom_angle_atom_site_label_2
_geom_angle_atom_site_label_3
_geom_angle
_geom_angle_site_symmetry_1
_geom_angle_site_symmetry_3
_geom_angle_publ_flag
O8 Pr1 O2 154.80(12) . . ?
O8 Pr1 O1 84.75(12) . 2_666 ?
O2 Pr1 O1 108.62(11) . 2_666 ?
O8 Pr1 O13 90.36(18) . . ?
O2 Pr1 O13 89.16(18) . . ?
O1 Pr1 O13 146.99(15) 2_666 . ?
O8 Pr1 O14 88.76(12) . . ?
O2 Pr1 O14 77.08(12) . . ?
O1 Pr1 O14 68.73(11) 2_666 . ?
O13 Pr1 O14 143.94(14) . . ?
O8 Pr1 O3 79.49(11) . 2_676 ?
O2 Pr1 O3 76.25(11) . 2_676 ?
O1 Pr1 O3 136.90(11) 2_666 2_676 ?
O13 Pr1 O3 73.35(14) . 2_676 ?
O14 Pr1 O3 71.06(11) . 2_676 ?
O8 Pr1 O10 129.46(10) . 2_667 ?
O2 Pr1 O10 75.04(11) . 2_667 ?
O1 Pr1 O10 79.26(11) 2_666 2_667 ?
O13 Pr1 O10 78.89(15) . 2_667 ?
O14 Pr1 O10 127.36(10) . 2_667 ?
O3 Pr1 O10 139.95(11) 2_676 2_667 ?
O8 Pr1 O9 78.93(11) . 2_667 ?
O2 Pr1 O9 124.04(11) . 2_667 ?
O1 Pr1 O9 77.80(12) 2_666 2_667 ?
O13 Pr1 O9 69.23(15) . 2_667 ?
O14 Pr1 O9 145.25(12) . 2_667 ?
O3 Pr1 O9 136.26(11) 2_676 2_667 ?
O10 Pr1 O9 50.96(10) 2_667 2_667 ?
O8 Pr1 C16 104.33(11) . 2_667 ?
O2 Pr1 C16 99.08(12) . 2_667 ?
O1 Pr1 C16 80.04(12) 2_666 2_667 ?
O13 Pr1 C16 69.59(14) . 2_667 ?
O14 Pr1 C16 144.90(11) . 2_667 ?
O3 Pr1 C16 142.72(12) 2_676 2_667 ?
O10 Pr1 C16 25.84(11) 2_667 2_667 ?
O9 Pr1 C16 25.40(11) 2_667 2_667 ?
O4 Cu1 O4 180.000(1) . 2_586 ?
O4 Cu1 O7 88.76(13) . 2_676 ?
O4 Cu1 O7 91.24(13) 2_586 2_676 ?
O4 Cu1 O7 91.24(13) . 1_465 ?
O4 Cu1 O7 88.76(13) 2_586 1_465 ?
O7 Cu1 O7 180.000(1) 2_676 1_465 ?
C7 O1 Pr1 175.6(3) . 2_666 ?
C7 O2 Pr1 126.9(3) . . ?
C8 O3 Pr1 143.0(3) . 2_676 ?
C8 O4 Cu1 122.8(3) . . ?
C15 O7 Cu1 116.8(2) . 1_645 ?
C15 O8 Pr1 163.9(3) . . ?
C16 O9 Pr1 90.9(2) . 2_667 ?
C16 O10 Pr1 94.4(2) . 2_667 ?
Pr1 O13 H13A 125.2 . . ?
Pr1 O13 H13B 120.0 . . ?
H13A O13 H13B 113.3 . . ?
Pr1 O14 H14A 95.3 . . ?
Pr1 O14 H14B 127.0 . . ?
H14A O14 H14B 115.1 . . ?
O6 N1 O5 122.7(4) . . ?
O6 N1 C5 118.7(4) . . ?
O5 N1 C5 118.5(4) . . ?
O12 N2 O11 123.6(4) . . ?
O12 N2 C13 118.1(4) . . ?
O11 N2 C13 118.2(4) . . ?
C6 C1 C2 119.8(3) . . ?
C6 C1 C7 120.6(3) . . ?
C2 C1 C7 119.5(3) . . ?
C3 C2 C1 120.6(3) . . ?
C3 C2 H2 119.7 . . ?
C1 C2 H2 119.7 . . ?
C2 C3 C4 119.9(3) . . ?
C2 C3 C8 121.8(3) . . ?
C4 C3 C8 118.2(3) . . ?
C5 C4 C3 118.3(3) . . ?
C5 C4 H4 120.9 . . ?
C3 C4 H4 120.9 . . ?
C4 C5 C6 123.3(4) . . ?
C4 C5 N1 117.1(4) . . ?
C6 C5 N1 119.6(3) . . ?
C5 C6 C1 118.1(3) . . ?
C5 C6 H6 120.9 . . ?
C1 C6 H6 120.9 . . ?
O1 C7 O2 124.4(4) . . ?
O1 C7 C1 119.3(4) . . ?
O2 C7 C1 116.4(3) . . ?
O3 C8 O4 125.8(4) . . ?
O3 C8 C3 119.7(4) . . ?
O4 C8 C3 114.4(3) . . ?
C10 C9 C14 120.4(3) . . ?
C10 C9 C15 120.7(3) . . ?
C14 C9 C15 118.9(3) . . ?
C9 C10 C11 120.4(4) . . ?
C9 C10 H10 119.8 . . ?
C11 C10 H10 119.8 . . ?
C12 C11 C10 119.7(4) . . ?
C12 C11 C16 119.6(4) . . ?
C10 C11 C16 120.7(4) . . ?
C13 C12 C11 118.6(4) . . ?
C13 C12 H12 120.7 . . ?
C11 C12 H12 120.7 . . ?
C14 C13 C12 122.5(4) . . ?
C14 C13 N2 117.9(4) . . ?
C12 C13 N2 119.6(4) . . ?
C13 C14 C9 118.3(4) . . ?
C13 C14 H14 120.8 . . ?
C9 C14 H14 120.8 . . ?
O8 C15 O7 124.1(3) . . ?
O8 C15 C9 118.9(3) . . ?
O7 C15 C9 117.0(3) . . ?
O9 C16 O10 122.4(4) . . ?
O9 C16 C11 119.8(4) . . ?
O10 C16 C11 117.8(4) . . ?
O9 C16 Pr1 63.7(2) . 2_667 ?
O10 C16 Pr1 59.7(2) . 2_667 ?
C11 C16 Pr1 166.8(3) . 2_667 ?

loop_
_geom_bond_atom_site_label_1
_geom_bond_atom_site_label_2
_geom_bond_distance
_geom_bond_site_symmetry_2
_geom_bond_publ_flag
Pr1 O8 2.382(3) . ?
Pr1 O2 2.395(3) . ?
Pr1 O1 2.406(3) 2_666 ?
Pr1 O13 2.464(4) . ?
Pr1 O14 2.473(3) . ?
Pr1 O3 2.486(3) 2_676 ?
Pr1 O10 2.513(3) 2_667 ?
Pr1 O9 2.601(3) 2_667 ?
Pr1 C16 2.901(4) 2_667 ?
Cu1 O4 1.905(3) . ?
Cu1 O4 1.905(3) 2_586 ?
Cu1 O7 1.958(3) 2_676 ?
Cu1 O7 1.958(3) 1_465 ?
O1 C7 1.242(5) . ?
O1 Pr1 2.406(3) 2_666 ?
O2 C7 1.260(5) . ?
O3 C8 1.245(5) . ?
O3 Pr1 2.486(3) 2_676 ?
O4 C8 1.262(5) . ?
O5 N1 1.215(5) . ?
O6 N1 1.208(5) . ?
O7 C15 1.251(5) . ?
O7 Cu1 1.958(3) 1_645 ?
O8 C15 1.240(5) . ?
O9 C16 1.245(5) . ?
O9 Pr1 2.601(3) 2_667 ?
O10 C16 1.268(5) . ?
O10 Pr1 2.513(3) 2_667 ?
O11 N2 1.215(6) . ?
O12 N2 1.211(6) . ?
O13 H13A 0.8887 . ?
O13 H13B 0.8989 . ?
O14 H14A 0.9020 . ?
O14 H14B 0.8835 . ?
N1 C5 1.476(5) . ?
N2 C13 1.474(5) . ?
C1 C6 1.394(5) . ?
C1 C2 1.399(5) . ?
C1 C7 1.500(5) . ?
C2 C3 1.382(5) . ?
C2 H2 0.9300 . ?
C3 C4 1.396(5) . ?
C3 C8 1.504(5) . ?
C4 C5 1.375(5) . ?
C4 H4 0.9300 . ?
C5 C6 1.378(5) . ?
C6 H6 0.9300 . ?
C9 C10 1.381(5) . ?
C9 C14 1.395(5) . ?
C9 C15 1.501(5) . ?
C10 C11 1.395(5) . ?
C10 H10 0.9300 . ?
C11 C12 1.394(6) . ?
C11 C16 1.505(6) . ?
C12 C13 1.384(6) . ?
C12 H12 0.9300 . ?
C13 C14 1.379(6) . ?
C14 H14 0.9300 . ?
C16 Pr1 2.901(4) 2_667 ?
